data_4120180
loop_
_publ_author_name
'Moran Feller'
'Yael Diskin-Posner'
'Gregory Leitus'
'Linda J. W. Shimon'
'David Milstein'

_publ_section_title
;
 Direct Observation of Reductive Elimination of MeX (X = Cl, Br, I) from
 RhIII Complexes: Mechanistic Insight and the Importance of Sterics
;
_journal_name_full 'Journal of the American Chemical Society'
_journal_page_first 11040
_journal_page_last 11047
_journal_paper_doi 10.1021/ja401852c
_journal_volume 135
_journal_year 2013
_chemical_formula_moiety 'C24 H46 Br N P2 Rh, B F4'
_chemical_formula_sum 'C24 H46 B Br F4 N P2 Rh'
_chemical_formula_weight 680.19
_chemical_name_systematic
; 
 ? 
;
_space_group_IT_number 14
_symmetry_cell_setting monoclinic
_symmetry_space_group_name_Hall '-P 2yn'
_symmetry_space_group_name_H-M 'P 1 21/n 1'
_atom_sites_solution_hydrogens geom
_atom_sites_solution_primary direct
_atom_sites_solution_secondary difmap
_audit_creation_method SHELXL-97
_cell_angle_alpha 90.00
_cell_angle_beta 92.12(3)
_cell_angle_gamma 90.00
_cell_formula_units_Z 4
_cell_length_a 12.630(3)
_cell_length_b 7.9050(16)
_cell_length_c 28.775(6)
_cell_measurement_reflns_used 7174
_cell_measurement_temperature 120(2)
_cell_measurement_theta_max 28.7
_cell_measurement_theta_min 2.55
_cell_volume 2870.9(11)
_computing_cell_refinement HKL
_computing_data_collection 'Collect package (Bruker Nonius)'
_computing_data_reduction HKL
_computing_molecular_graphics 'Bruker SHELXTL'
_computing_publication_material 'Bruker SHELXTL'
_computing_structure_refinement 'SHELXL-97 (Sheldrick, 1997)'
_computing_structure_solution 'SHELXS-97 (Sheldrick, 1990)'
_diffrn_ambient_temperature 120(2)
_diffrn_measured_fraction_theta_full 0.979
_diffrn_measured_fraction_theta_max 0.979
_diffrn_measurement_device_type 'Nonius KappaCCD'
_diffrn_measurement_method 'phi and omega scans'
_diffrn_radiation_monochromator graphite
_diffrn_radiation_source 'fine-focus sealed tube'
_diffrn_radiation_type MoK\a
_diffrn_radiation_wavelength 0.71073
_diffrn_reflns_av_R_equivalents 0.0540
_diffrn_reflns_av_sigmaI/netI 0.0579
_diffrn_reflns_limit_h_max 16
_diffrn_reflns_limit_h_min -16
_diffrn_reflns_limit_k_max 10
_diffrn_reflns_limit_k_min 0
_diffrn_reflns_limit_l_max 38
_diffrn_reflns_limit_l_min 0
_diffrn_reflns_number 7031
_diffrn_reflns_theta_full 28.37
_diffrn_reflns_theta_max 28.37
_diffrn_reflns_theta_min 2.94
_exptl_absorpt_coefficient_mu 2.138
_exptl_absorpt_correction_T_max 0.8146
_exptl_absorpt_correction_T_min 0.5664
_exptl_absorpt_correction_type empirical
_exptl_crystal_colour yellow
_exptl_crystal_density_diffrn 1.574
_exptl_crystal_description prism
_exptl_crystal_F_000 1392
_exptl_crystal_size_max 0.30
_exptl_crystal_size_mid 0.20
_exptl_crystal_size_min 0.10
_refine_diff_density_max 1.090
_refine_diff_density_min -0.490
_refine_diff_density_rms 0.109
_refine_ls_extinction_method none
_refine_ls_goodness_of_fit_ref 1.050
_refine_ls_hydrogen_treatment constr
_refine_ls_matrix_type full
_refine_ls_number_parameters 470
_refine_ls_number_reflns 7031
_refine_ls_number_restraints 18
_refine_ls_restrained_S_all 1.050
_refine_ls_R_factor_all 0.0659
_refine_ls_R_factor_gt 0.0399
_refine_ls_shift/su_max 0.001
_refine_ls_shift/su_mean 0.000
_refine_ls_structure_factor_coef Fsqd
_refine_ls_weighting_details 'calc w=1/[\s^2^(Fo^2^)+(0.0424P)^2^+0.2880P] where P=(Fo^2^+2Fc^2^)/3'
_refine_ls_weighting_scheme calc
_refine_ls_wR_factor_gt 0.0807
_refine_ls_wR_factor_ref 0.0862
_reflns_number_gt 5219
_reflns_number_total 7031
_reflns_threshold_expression >2sigma(I)
_cod_data_source_file ja401852c_si_002_2.cif
_cod_data_source_block m896a
_cod_original_cell_volume 2870.9(10)
_cod_original_sg_symbol_Hall -P2yn
_cod_database_code 4120180

loop_
_symmetry_equiv_pos_as_xyz
'x, y, z'
'-x+1/2, y+1/2, -z+1/2'
'-x, -y, -z'
'x-1/2, -y-1/2, z-1/2'

loop_
_atom_site_label
_atom_site_type_symbol
_atom_site_fract_x
_atom_site_fract_y
_atom_site_fract_z
_atom_site_U_iso_or_equiv
_atom_site_adp_type
_atom_site_occupancy
_atom_site_symmetry_multiplicity
_atom_site_calc_flag
_atom_site_refinement_flags
_atom_site_disorder_assembly
_atom_site_disorder_group
Rh1 Rh 0.329355(18) 0.82500(3) 0.125967(8) 0.01409(7) Uani 0.8999(9) 1 d P A 1
Br1 Br 0.30392(2) 0.58493(4) 0.178606(11) 0.02173(9) Uani 0.8999(9) 1 d P A 1
P3 P 0.14943(6) 0.86555(10) 0.10819(3) 0.01591(17) Uani 0.8999(9) 1 d P A 1
P2 P 0.50888(6) 0.86615(10) 0.14676(3) 0.01680(17) Uani 0.8999(9) 1 d P A 1
N11 N 0.35197(19) 1.0218(3) 0.08015(8) 0.0154(5) Uani 0.8999(9) 1 d P A 1
C1 C 0.3566(3) 0.6808(4) 0.06798(10) 0.0221(7) Uani 0.8999(9) 1 d P A 1
H1A H 0.3024 0.7057 0.0437 0.033 Uiso 0.8999(9) 1 calc PR A 1
H1B H 0.3536 0.5606 0.0761 0.033 Uiso 0.8999(9) 1 calc PR A 1
H1C H 0.4267 0.7076 0.0565 0.033 Uiso 0.8999(9) 1 calc PR A 1
C31 C 0.1609(3) 1.0020(4) 0.05683(10) 0.0213(7) Uani 0.8999(9) 1 d P A 1
H31A H 0.1492 0.9328 0.0284 0.026 Uiso 0.8999(9) 1 calc PR A 1
H31B H 0.1048 1.0894 0.0571 0.026 Uiso 0.8999(9) 1 calc PR A 1
C16 C 0.2676(2) 1.0879(4) 0.05502(10) 0.0173(6) Uani 0.8999(9) 1 d P A 1
C15 C 0.2821(4) 1.2239(5) 0.0256(2) 0.0219(11) Uani 0.8999(9) 1 d P A 1
H15 H 0.2227 1.2721 0.0093 0.026 Uiso 0.8999(9) 1 calc PR A 1
C14 C 0.3818(3) 1.2903(5) 0.01974(13) 0.0252(9) Uani 0.8999(9) 1 d P A 1
H14 H 0.3916 1.3851 0.0001 0.030 Uiso 0.8999(9) 1 calc PR A 1
C13 C 0.4667(4) 1.2157(5) 0.0431(2) 0.0241(11) Uani 0.8999(9) 1 d P A 1
H13 H 0.5363 1.2568 0.0386 0.029 Uiso 0.8999(9) 1 calc PR A 1
C12 C 0.4514(2) 1.0807(4) 0.07302(10) 0.0187(7) Uani 0.8999(9) 1 d P A 1
C21 C 0.5445(3) 0.9913(4) 0.09575(11) 0.0252(8) Uani 0.8999(9) 1 d P A 1
H21A H 0.5986 1.0760 0.1055 0.030 Uiso 0.8999(9) 1 calc PR A 1
H21B H 0.5763 0.9154 0.0727 0.030 Uiso 0.8999(9) 1 calc PR A 1
C32 C 0.0514(3) 0.6960(4) 0.09010(11) 0.0205(7) Uani 0.8999(9) 1 d P A 1
C36 C 0.0099(3) 0.6081(4) 0.13334(11) 0.0248(7) Uani 0.8999(9) 1 d P A 1
H36A H -0.0320 0.6885 0.1510 0.037 Uiso 0.8999(9) 1 calc PR A 1
H36B H 0.0698 0.5678 0.1529 0.037 Uiso 0.8999(9) 1 calc PR A 1
H36C H -0.0347 0.5119 0.1238 0.037 Uiso 0.8999(9) 1 calc PR A 1
C35 C -0.0401(7) 0.7670(10) 0.0596(4) 0.0315(15) Uani 0.8999(9) 1 d PU A 1
H35A H -0.0125 0.8109 0.0306 0.047 Uiso 0.8999(9) 1 calc PR A 1
H35B H -0.0749 0.8585 0.0762 0.047 Uiso 0.8999(9) 1 calc PR A 1
H35C H -0.0915 0.6769 0.0524 0.047 Uiso 0.8999(9) 1 calc PR A 1
C34 C 0.1089(3) 0.5637(4) 0.06201(11) 0.0236(7) Uani 0.8999(9) 1 d P A 1
H34A H 0.0597 0.4724 0.0531 0.035 Uiso 0.8999(9) 1 calc PR A 1
H34B H 0.1683 0.5174 0.0809 0.035 Uiso 0.8999(9) 1 calc PR A 1
H34C H 0.1358 0.6163 0.0339 0.035 Uiso 0.8999(9) 1 calc PR A 1
C33 C 0.0963(2) 1.0072(4) 0.15458(10) 0.0209(7) Uani 0.8999(9) 1 d P A 1
C37 C -0.0202(3) 1.0571(5) 0.14696(13) 0.0370(9) Uani 0.8999(9) 1 d P A 1
H37A H -0.0649 0.9564 0.1494 0.056 Uiso 0.8999(9) 1 calc PR A 1
H37B H -0.0308 1.1073 0.1160 0.056 Uiso 0.8999(9) 1 calc PR A 1
H37C H -0.0394 1.1396 0.1706 0.056 Uiso 0.8999(9) 1 calc PR A 1
C38 C 0.1117(3) 0.9256(5) 0.20232(11) 0.0379(9) Uani 0.8999(9) 1 d P A 1
H38A H 0.0892 1.0046 0.2263 0.057 Uiso 0.8999(9) 1 calc PR A 1
H38B H 0.1867 0.8976 0.2079 0.057 Uiso 0.8999(9) 1 calc PR A 1
H38C H 0.0692 0.8221 0.2035 0.057 Uiso 0.8999(9) 1 calc PR A 1
C39 C 0.1620(3) 1.1701(5) 0.15450(16) 0.0499(12) Uani 0.8999(9) 1 d P A 1
H39A H 0.1399 1.2444 0.1796 0.075 Uiso 0.8999(9) 1 calc PR A 1
H39B H 0.1510 1.2279 0.1246 0.075 Uiso 0.8999(9) 1 calc PR A 1
H39C H 0.2373 1.1422 0.1593 0.075 Uiso 0.8999(9) 1 calc PR A 1
C22 C 0.6116(3) 0.6941(5) 0.15208(14) 0.0257(8) Uani 0.8999(9) 1 d P A 1
C29 C 0.5801(3) 0.5574(4) 0.11606(12) 0.0313(8) Uani 0.8999(9) 1 d P A 1
H29A H 0.5814 0.6058 0.0847 0.047 Uiso 0.8999(9) 1 calc PR A 1
H29B H 0.5086 0.5165 0.1219 0.047 Uiso 0.8999(9) 1 calc PR A 1
H29C H 0.6303 0.4630 0.1186 0.047 Uiso 0.8999(9) 1 calc PR A 1
C27 C 0.6114(3) 0.6136(4) 0.20011(12) 0.0296(8) Uani 0.8999(9) 1 d P A 1
H27A H 0.6606 0.5178 0.2013 0.044 Uiso 0.8999(9) 1 calc PR A 1
H27B H 0.5398 0.5737 0.2063 0.044 Uiso 0.8999(9) 1 calc PR A 1
H27C H 0.6335 0.6975 0.2236 0.044 Uiso 0.8999(9) 1 calc PR A 1
C28 C 0.7229(5) 0.7576(10) 0.1424(3) 0.0405(17) Uani 0.8999(9) 1 d PU A 1
H28A H 0.7464 0.8362 0.1670 0.061 Uiso 0.8999(9) 1 calc PR A 1
H28B H 0.7219 0.8158 0.1124 0.061 Uiso 0.8999(9) 1 calc PR A 1
H28C H 0.7717 0.6614 0.1417 0.061 Uiso 0.8999(9) 1 calc PR A 1
C23 C 0.5213(3) 1.0166(4) 0.19719(11) 0.0241(7) Uani 0.8999(9) 1 d P A 1
C25 C 0.4644(3) 0.9425(5) 0.23872(11) 0.0349(9) Uani 0.8999(9) 1 d P A 1
H25A H 0.4992 0.8371 0.2486 0.052 Uiso 0.8999(9) 1 calc PR A 1
H25B H 0.3903 0.9195 0.2296 0.052 Uiso 0.8999(9) 1 calc PR A 1
H25C H 0.4673 1.0238 0.2645 0.052 Uiso 0.8999(9) 1 calc PR A 1
C24 C 0.4648(4) 1.1804(5) 0.18222(13) 0.0439(11) Uani 0.8999(9) 1 d P A 1
H24A H 0.4652 1.2595 0.2084 0.066 Uiso 0.8999(9) 1 calc PR A 1
H24B H 0.3914 1.1548 0.1724 0.066 Uiso 0.8999(9) 1 calc PR A 1
H24C H 0.5015 1.2315 0.1563 0.066 Uiso 0.8999(9) 1 calc PR A 1
C26 C 0.6354(3) 1.0634(5) 0.21180(13) 0.0410(10) Uani 0.8999(9) 1 d P A 1
H26A H 0.6718 1.1075 0.1849 0.061 Uiso 0.8999(9) 1 calc PR A 1
H26B H 0.6726 0.9627 0.2238 0.061 Uiso 0.8999(9) 1 calc PR A 1
H26C H 0.6348 1.1501 0.2361 0.061 Uiso 0.8999(9) 1 calc PR A 1
Rh1A Rh 0.32700(18) 0.6669(3) 0.12612(8) 0.0219(8) Uani 0.1001(9) 1 d P A 2
Br1A Br 0.3011(3) 0.9062(4) 0.17898(11) 0.0305(9) Uani 0.1001(9) 1 d P A 2
P3A P 0.1471(6) 0.6262(10) 0.1077(3) 0.0237(18) Uani 0.1001(9) 1 d P A 2
P2A P 0.5062(6) 0.6260(10) 0.1475(3) 0.0280(19) Uani 0.1001(9) 1 d P A 2
N11A N 0.349(2) 0.466(4) 0.0812(9) 0.039(7) Uiso 0.1001(9) 1 d P A 2
C1A C 0.357(3) 0.806(5) 0.0726(12) 0.039(8) Uiso 0.1001(9) 1 d P A 2
H1D H 0.4296 0.7873 0.0636 0.058 Uiso 0.1001(9) 1 calc PR A 2
H1E H 0.3470 0.9258 0.0805 0.058 Uiso 0.1001(9) 1 calc PR A 2
H1F H 0.3077 0.7762 0.0466 0.058 Uiso 0.1001(9) 1 calc PR A 2
C31A C 0.160(3) 0.501(4) 0.0587(11) 0.029(8) Uiso 0.1001(9) 1 d P A 2
H31C H 0.1037 0.4144 0.0584 0.034 Uiso 0.1001(9) 1 calc PR A 2
H31D H 0.1478 0.5730 0.0309 0.034 Uiso 0.1001(9) 1 calc PR A 2
C16A C 0.264(3) 0.411(4) 0.0536(11) 0.030(7) Uiso 0.1001(9) 1 d P A 2
C15A C 0.275(4) 0.267(5) 0.027(2) 0.013(7) Uiso 0.1001(9) 1 d PDU A 2
H15A H 0.2172 0.2071 0.0129 0.016 Uiso 0.1001(9) 1 calc PR A 2
C14A C 0.373(2) 0.222(4) 0.0224(12) 0.014(7) Uiso 0.1001(9) 1 d PDU A 2
H14A H 0.3822 0.1424 -0.0019 0.017 Uiso 0.1001(9) 1 calc PR A 2
C13A C 0.465(4) 0.262(5) 0.045(2) 0.011(7) Uiso 0.1001(9) 1 d PDU A 2
H13A H 0.5300 0.2025 0.0425 0.013 Uiso 0.1001(9) 1 calc PR A 2
C12A C 0.448(2) 0.414(4) 0.0739(10) 0.027(7) Uiso 0.1001(9) 1 d P A 2
C21A C 0.532(3) 0.494(5) 0.0969(12) 0.037(8) Uiso 0.1001(9) 1 d P A 2
H21C H 0.5679 0.5659 0.0740 0.044 Uiso 0.1001(9) 1 calc PR A 2
H21D H 0.5837 0.4058 0.1071 0.044 Uiso 0.1001(9) 1 calc PR A 2
C32A C 0.047(2) 0.787(4) 0.0882(10) 0.012(6) Uiso 0.1001(9) 1 d PD A 2
C36A C 0.005(3) 0.891(5) 0.1349(13) 0.049(10) Uiso 0.1001(9) 1 d P A 2
H36D H 0.0668 0.9355 0.1528 0.073 Uiso 0.1001(9) 1 calc PR A 2
H36E H -0.0339 0.8129 0.1543 0.073 Uiso 0.1001(9) 1 calc PR A 2
H36F H -0.0408 0.9843 0.1248 0.073 Uiso 0.1001(9) 1 calc PR A 2
C35A C -0.050(6) 0.735(11) 0.058(4) 0.027(6) Uiso 0.1001(9) 1 d PDU A 2
H35D H -0.1110 0.8027 0.0669 0.041 Uiso 0.1001(9) 1 calc PR A 2
H35E H -0.0648 0.6148 0.0634 0.041 Uiso 0.1001(9) 1 calc PR A 2
H35F H -0.0358 0.7537 0.0254 0.041 Uiso 0.1001(9) 1 calc PR A 2
C34A C 0.113(3) 0.932(4) 0.0659(12) 0.039(9) Uiso 0.1001(9) 1 d P A 2
H34D H 0.1556 0.8846 0.0411 0.059 Uiso 0.1001(9) 1 calc PR A 2
H34E H 0.1608 0.9824 0.0898 0.059 Uiso 0.1001(9) 1 calc PR A 2
H34F H 0.0655 1.0185 0.0529 0.059 Uiso 0.1001(9) 1 calc PR A 2
C33A C 0.102(3) 0.489(4) 0.1536(11) 0.033(8) Uiso 0.1001(9) 1 d P A 2
C37A C -0.023(3) 0.432(4) 0.1432(12) 0.043(9) Uiso 0.1001(9) 1 d P A 2
H37D H -0.0346 0.4098 0.1099 0.065 Uiso 0.1001(9) 1 calc PR A 2
H37E H -0.0702 0.5224 0.1528 0.065 Uiso 0.1001(9) 1 calc PR A 2
H37F H -0.0377 0.3286 0.1608 0.065 Uiso 0.1001(9) 1 calc PR A 2
C38A C 0.112(3) 0.566(4) 0.2018(10) 0.031(7) Uiso 0.1001(9) 1 d P A 2
H38D H 0.0841 0.4874 0.2245 0.046 Uiso 0.1001(9) 1 calc PR A 2
H38E H 0.0719 0.6723 0.2024 0.046 Uiso 0.1001(9) 1 calc PR A 2
H38F H 0.1869 0.5893 0.2096 0.046 Uiso 0.1001(9) 1 calc PR A 2
C39A C 0.154(3) 0.326(5) 0.1520(14) 0.049(10) Uiso 0.1001(9) 1 d P A 2
H39D H 0.2266 0.3408 0.1420 0.073 Uiso 0.1001(9) 1 calc PR A 2
H39E H 0.1150 0.2523 0.1298 0.073 Uiso 0.1001(9) 1 calc PR A 2
H39F H 0.1549 0.2741 0.1829 0.073 Uiso 0.1001(9) 1 calc PR A 2
C22A C 0.609(3) 0.773(4) 0.1526(14) 0.024(9) Uiso 0.1001(9) 1 d PD A 2
C29A C 0.572(3) 0.925(4) 0.1122(12) 0.033(9) Uiso 0.1001(9) 1 d P A 2
H29D H 0.6268 1.0116 0.1109 0.049 Uiso 0.1001(9) 1 calc PR A 2
H29E H 0.5051 0.9768 0.1212 0.049 Uiso 0.1001(9) 1 calc PR A 2
H29F H 0.5616 0.8718 0.0815 0.049 Uiso 0.1001(9) 1 calc PR A 2
C27A C 0.605(3) 0.874(4) 0.2015(10) 0.030(7) Uiso 0.1001(9) 1 d P A 2
H27D H 0.5853 0.7953 0.2261 0.045 Uiso 0.1001(9) 1 calc PR A 2
H27E H 0.5529 0.9649 0.1987 0.045 Uiso 0.1001(9) 1 calc PR A 2
H27F H 0.6752 0.9219 0.2094 0.045 Uiso 0.1001(9) 1 calc PR A 2
C28A C 0.722(5) 0.729(11) 0.134(3) 0.040(6) Uiso 0.1001(9) 1 d PDU A 2
H28D H 0.7687 0.8276 0.1368 0.060 Uiso 0.1001(9) 1 calc PR A 2
H28E H 0.7149 0.6958 0.1009 0.060 Uiso 0.1001(9) 1 calc PR A 2
H28F H 0.7534 0.6345 0.1517 0.060 Uiso 0.1001(9) 1 calc PR A 2
C23A C 0.511(2) 0.471(4) 0.1973(10) 0.030(7) Uiso 0.1001(9) 1 d P A 2
C25A C 0.452(3) 0.547(5) 0.2404(13) 0.050(10) Uiso 0.1001(9) 1 d P A 2
H25D H 0.3785 0.5712 0.2312 0.075 Uiso 0.1001(9) 1 calc PR A 2
H25E H 0.4876 0.6517 0.2506 0.075 Uiso 0.1001(9) 1 calc PR A 2
H25F H 0.4547 0.4648 0.2659 0.075 Uiso 0.1001(9) 1 calc PR A 2
C24A C 0.455(3) 0.311(5) 0.1844(14) 0.051(10) Uiso 0.1001(9) 1 d P A 2
H24D H 0.4605 0.2312 0.2105 0.076 Uiso 0.1001(9) 1 calc PR A 2
H24E H 0.4872 0.2605 0.1572 0.076 Uiso 0.1001(9) 1 calc PR A 2
H24F H 0.3801 0.3351 0.1771 0.076 Uiso 0.1001(9) 1 calc PR A 2
C26A C 0.630(3) 0.425(4) 0.2136(12) 0.040(8) Uiso 0.1001(9) 1 d P A 2
H26D H 0.6295 0.3483 0.2402 0.060 Uiso 0.1001(9) 1 calc PR A 2
H26E H 0.6684 0.5291 0.2225 0.060 Uiso 0.1001(9) 1 calc PR A 2
H26F H 0.6660 0.3707 0.1879 0.060 Uiso 0.1001(9) 1 calc PR A 2
F1 F 0.77357(15) 0.2535(3) 0.10693(6) 0.0388(5) Uani 1 1 d . . .
F2 F 0.89430(14) 0.2522(3) 0.04917(6) 0.0423(5) Uani 1 1 d . . .
F3 F 0.74723(18) 0.4139(3) 0.04198(6) 0.0575(6) Uani 1 1 d . . .
F4 F 0.73453(18) 0.1306(3) 0.03769(7) 0.0600(6) Uani 1 1 d . . .
B1 B 0.7874(3) 0.2626(5) 0.05929(12) 0.0267(8) Uani 1 1 d . . .

loop_
_atom_site_aniso_label
_atom_site_aniso_U_11
_atom_site_aniso_U_22
_atom_site_aniso_U_33
_atom_site_aniso_U_23
_atom_site_aniso_U_13
_atom_site_aniso_U_12
Rh1 0.01435(14) 0.01393(12) 0.01405(11) 0.00083(10) 0.00150(9) 0.00023(10)
Br1 0.02170(18) 0.01970(16) 0.02374(16) 0.00732(14) 0.00021(13) -0.00102(13)
P3 0.0157(4) 0.0173(4) 0.0147(4) 0.0015(3) 0.0010(3) 0.0008(3)
P2 0.0145(4) 0.0185(4) 0.0175(4) 0.0022(3) 0.0012(3) -0.0017(3)
N11 0.0160(14) 0.0163(12) 0.0142(11) -0.0007(11) 0.0023(10) 0.0009(11)
C1 0.0229(18) 0.0268(17) 0.0167(15) -0.0114(15) 0.0007(13) 0.0020(15)
C31 0.0220(18) 0.0231(17) 0.0189(15) 0.0054(15) 0.0031(13) 0.0033(15)
C16 0.0216(18) 0.0165(15) 0.0140(13) -0.0003(13) 0.0031(12) 0.0022(13)
C15 0.034(3) 0.017(2) 0.0145(16) -0.003(2) -0.0003(15) 0.007(2)
C14 0.041(2) 0.0164(19) 0.0188(17) -0.0008(17) 0.0055(15) -0.0051(17)
C13 0.030(2) 0.021(3) 0.0221(19) 0.001(2) 0.0040(15) -0.007(2)
C12 0.0219(18) 0.0205(16) 0.0140(14) 0.0014(13) 0.0034(12) -0.0048(13)
C21 0.023(2) 0.0278(18) 0.0250(17) 0.0073(17) 0.0009(15) -0.0010(16)
C32 0.0220(19) 0.0210(18) 0.0185(16) 0.0008(16) -0.0007(13) -0.0040(15)
C36 0.0202(18) 0.0249(17) 0.0294(17) 0.0000(16) 0.0034(14) -0.0049(14)
C35 0.026(3) 0.042(5) 0.0265(19) -0.004(3) -0.0068(18) -0.002(3)
C34 0.024(2) 0.0220(17) 0.0252(16) -0.0054(15) 0.0026(14) -0.0052(15)
C33 0.0223(18) 0.0215(16) 0.0191(15) -0.0042(14) 0.0039(13) 0.0031(14)
C37 0.026(2) 0.047(2) 0.038(2) -0.0099(19) 0.0000(16) 0.0150(17)
C38 0.055(3) 0.042(2) 0.0165(16) -0.0030(17) 0.0003(16) 0.0166(19)
C39 0.055(3) 0.032(2) 0.065(3) -0.025(2) 0.036(2) -0.014(2)
C22 0.018(2) 0.028(2) 0.032(2) 0.006(2) 0.0022(14) 0.0078(17)
C29 0.031(2) 0.032(2) 0.0311(18) 0.0019(18) 0.0088(16) 0.0161(17)
C27 0.029(2) 0.0266(18) 0.0330(19) 0.0061(17) -0.0059(16) 0.0051(15)
C28 0.018(2) 0.049(4) 0.055(5) 0.001(3) 0.004(2) 0.004(2)
C23 0.027(2) 0.0225(17) 0.0223(15) -0.0018(15) -0.0057(14) -0.0003(14)
C25 0.053(3) 0.0318(19) 0.0203(16) -0.0017(16) 0.0049(16) -0.0105(18)
C24 0.071(3) 0.0248(19) 0.035(2) -0.0122(18) -0.019(2) 0.013(2)
C26 0.039(2) 0.042(2) 0.041(2) -0.003(2) -0.0108(18) -0.0137(19)
Rh1A 0.0234(14) 0.0173(12) 0.0253(13) 0.0004(11) 0.0044(10) 0.0011(10)
Br1A 0.0323(19) 0.0253(17) 0.0340(17) -0.0062(15) 0.0012(14) 0.0009(14)
P3A 0.019(4) 0.023(4) 0.029(4) -0.002(4) 0.008(3) 0.001(3)
P2A 0.020(4) 0.025(4) 0.038(5) -0.001(4) -0.004(4) 0.001(3)
F1 0.0353(11) 0.0587(13) 0.0228(9) 0.0043(9) 0.0048(8) 0.0121(9)
F2 0.0238(11) 0.0647(14) 0.0387(11) 0.0086(10) 0.0073(8) 0.0020(10)
F3 0.0735(16) 0.0673(15) 0.0327(11) 0.0146(11) 0.0147(10) 0.0415(13)
F4 0.0610(15) 0.0758(16) 0.0445(12) -0.0170(12) 0.0179(11) -0.0341(13)
B1 0.025(2) 0.035(2) 0.0201(16) 0.0002(17) 0.0016(14) 0.0014(16)

loop_
_atom_type_symbol
_atom_type_description
_atom_type_scat_dispersion_real
_atom_type_scat_dispersion_imag
_atom_type_scat_source
C C 0.0033 0.0016 'International Tables Vol C Tables 4.2.6.8 and 6.1.1.4'
H H 0.0000 0.0000 'International Tables Vol C Tables 4.2.6.8 and 6.1.1.4'
B B 0.0013 0.0007 'International Tables Vol C Tables 4.2.6.8 and 6.1.1.4'
N N 0.0061 0.0033 'International Tables Vol C Tables 4.2.6.8 and 6.1.1.4'
F F 0.0171 0.0103 'International Tables Vol C Tables 4.2.6.8 and 6.1.1.4'
P P 0.1023 0.0942 'International Tables Vol C Tables 4.2.6.8 and 6.1.1.4'
Br Br -0.2901 2.4595 'International Tables Vol C Tables 4.2.6.8 and 6.1.1.4'
Rh Rh -1.1178 0.9187 'International Tables Vol C Tables 4.2.6.8 and 6.1.1.4'

loop_
_geom_angle_atom_site_label_1
_geom_angle_atom_site_label_2
_geom_angle_atom_site_label_3
_geom_angle
C1 Rh1 N11 82.44(11)
C1 Rh1 P3 95.09(10)
N11 Rh1 P3 85.02(7)
C1 Rh1 P2 95.43(10)
N11 Rh1 P2 84.44(7)
P3 Rh1 P2 163.99(3)
C1 Rh1 Br1 95.84(10)
N11 Rh1 Br1 178.26(6)
P3 Rh1 Br1 95.33(3)
P2 Rh1 Br1 95.57(3)
C31 P3 C33 105.16(14)
C31 P3 C32 105.39(15)
C33 P3 C32 111.74(14)
C31 P3 Rh1 98.73(11)
C33 P3 Rh1 107.21(10)
C32 P3 Rh1 125.98(11)
C21 P2 C23 105.08(16)
C21 P2 C22 105.39(16)
C23 P2 C22 110.91(16)
C21 P2 Rh1 97.66(11)
C23 P2 Rh1 109.71(11)
C22 P2 Rh1 125.27(13)
C12 N11 C16 119.6(2)
C12 N11 Rh1 120.25(19)
C16 N11 Rh1 120.07(19)
C16 C31 P3 112.8(2)
C16 C31 H31A 109.0
P3 C31 H31A 109.0
C16 C31 H31B 109.0
P3 C31 H31B 109.0
H31A C31 H31B 107.8
N11 C16 C15 120.1(3)
N11 C16 C31 119.2(3)
C15 C16 C31 120.6(3)
C14 C15 C16 120.8(5)
C14 C15 H15 119.6
C16 C15 H15 119.6
C13 C14 C15 118.3(5)
C13 C14 H14 120.8
C15 C14 H14 120.8
C14 C13 C12 120.5(5)
C14 C13 H13 119.7
C12 C13 H13 119.7
N11 C12 C13 120.4(3)
N11 C12 C21 119.0(3)
C13 C12 C21 120.5(3)
C12 C21 P2 113.0(2)
C12 C21 H21A 109.0
P2 C21 H21A 109.0
C12 C21 H21B 109.0
P2 C21 H21B 109.0
H21A C21 H21B 107.8
C34 C32 C35 108.2(5)
C34 C32 C36 107.7(3)
C35 C32 C36 111.0(5)
C34 C32 P3 108.3(2)
C35 C32 P3 111.8(3)
C36 C32 P3 109.8(2)
C38 C33 C37 109.2(3)
C38 C33 C39 107.8(3)
C37 C33 C39 107.5(3)
C38 C33 P3 110.5(2)
C37 C33 P3 114.7(2)
C39 C33 P3 106.9(2)
C27 C22 C28 109.6(4)
C27 C22 C29 108.0(3)
C28 C22 C29 109.0(4)
C27 C22 P2 110.6(2)
C28 C22 P2 112.6(4)
C29 C22 P2 107.0(2)
C26 C23 C24 107.3(3)
C26 C23 C25 110.0(3)
C24 C23 C25 108.3(3)
C26 C23 P2 114.6(2)
C24 C23 P2 107.0(2)
C25 C23 P2 109.4(2)
C1A Rh1A N11A 84.6(13)
C1A Rh1A P3A 96.4(11)
N11A Rh1A P3A 84.6(8)
C1A Rh1A P2A 94.3(11)
N11A Rh1A P2A 84.6(8)
P3A Rh1A P2A 164.0(3)
C1A Rh1A Br1A 95.0(11)
N11A Rh1A Br1A 179.7(8)
P3A Rh1A Br1A 95.5(2)
P2A Rh1A Br1A 95.3(2)
C31A P3A C33A 107.0(16)
C31A P3A C32A 103.3(15)
C33A P3A C32A 113.4(14)
C31A P3A Rh1A 98.0(12)
C33A P3A Rh1A 104.3(11)
C32A P3A Rh1A 128.1(10)
C22A P2A C21A 106.8(17)
C22A P2A C23A 111.3(17)
C21A P2A C23A 103.5(15)
C22A P2A Rh1A 129.8(13)
C21A P2A Rh1A 94.0(12)
C23A P2A Rh1A 107.2(10)
C12A N11A C16A 122(3)
C12A N11A Rh1A 119(2)
C16A N11A Rh1A 119(2)
Rh1A C1A H1D 109.5
Rh1A C1A H1E 109.5
H1D C1A H1E 109.5
Rh1A C1A H1F 109.5
H1D C1A H1F 109.5
H1E C1A H1F 109.5
C16A C31A P3A 117(2)
C16A C31A H31C 107.9
P3A C31A H31C 107.9
C16A C31A H31D 107.9
P3A C31A H31D 107.9
H31C C31A H31D 107.2
N11A C16A C15A 119(3)
N11A C16A C31A 117(3)
C15A C16A C31A 123(3)
C14A C15A C16A 113(4)
C14A C15A H15A 123.4
C16A C15A H15A 123.4
C15A C14A C13A 134(4)
C13A C14A H14A 112.9
C14A C13A C12A 109(4)
C14A C13A H13A 125.5
C12A C13A H13A 125.5
N11A C12A C21A 119(3)
N11A C12A C13A 119(3)
C21A C12A C13A 121(3)
C12A C21A P2A 119(3)
C12A C21A H21C 107.6
P2A C21A H21C 107.6
C12A C21A H21D 107.6
P2A C21A H21D 107.6
H21C C21A H21D 107.0
C35A C32A C34A 113(4)
C35A C32A C36A 108(5)
C34A C32A C36A 99(2)
C35A C32A P3A 120(4)
C34A C32A P3A 105(2)
C36A C32A P3A 109(2)
C32A C36A H36D 109.5
C32A C36A H36E 109.5
H36D C36A H36E 109.5
C32A C36A H36F 109.5
H36D C36A H36F 109.5
H36E C36A H36F 109.5
C32A C35A H35D 109.5
C32A C35A H35E 109.5
H35D C35A H35E 109.5
C32A C35A H35F 109.5
H35D C35A H35F 109.5
H35E C35A H35F 109.5
C32A C34A H34D 109.5
C32A C34A H34E 109.5
H34D C34A H34E 109.5
C32A C34A H34F 109.5
H34D C34A H34F 109.5
H34E C34A H34F 109.5
C39A C33A C38A 111(3)
C39A C33A C37A 100(3)
C38A C33A C37A 109(3)
C39A C33A P3A 111(2)
C38A C33A P3A 114(2)
C37A C33A P3A 111(2)
C33A C37A H37D 109.5
C33A C37A H37E 109.5
H37D C37A H37E 109.5
C33A C37A H37F 109.5
H37D C37A H37F 109.5
H37E C37A H37F 109.5
C33A C38A H38D 109.5
C33A C38A H38E 109.5
H38D C38A H38E 109.5
C33A C38A H38F 109.5
H38D C38A H38F 109.5
H38E C38A H38F 109.5
C33A C39A H39D 109.5
C33A C39A H39E 109.5
H39D C39A H39E 109.5
C33A C39A H39F 109.5
H39D C39A H39F 109.5
H39E C39A H39F 109.5
C28A C22A C27A 118(4)
C28A C22A C29A 99(4)
C27A C22A C29A 103(2)
C28A C22A P2A 120(4)
C27A C22A P2A 111(2)
C29A C22A P2A 103(2)
C22A C29A H29D 109.5
C22A C29A H29E 109.5
H29D C29A H29E 109.5
C22A C29A H29F 109.5
H29D C29A H29F 109.5
H29E C29A H29F 109.5
C22A C27A H27D 109.5
C22A C27A H27E 109.5
H27D C27A H27E 109.5
C22A C27A H27F 109.5
H27D C27A H27F 109.5
H27E C27A H27F 109.5
C22A C28A H28D 109.5
C22A C28A H28E 109.5
H28D C28A H28E 109.5
C22A C28A H28F 109.5
H28D C28A H28F 109.5
H28E C28A H28F 109.5
C24A C23A C25A 106(3)
C24A C23A C26A 108(3)
C25A C23A C26A 109(3)
C24A C23A P2A 111(2)
C25A C23A P2A 110(2)
C26A C23A P2A 112(2)
C23A C25A H25D 109.5
C23A C25A H25E 109.5
H25D C25A H25E 109.5
C23A C25A H25F 109.5
H25D C25A H25F 109.5
H25E C25A H25F 109.5
C23A C24A H24D 109.5
C23A C24A H24E 109.5
H24D C24A H24E 109.5
C23A C24A H24F 109.5
H24D C24A H24F 109.5
H24E C24A H24F 109.5
C23A C26A H26D 109.5
C23A C26A H26E 109.5
H26D C26A H26E 109.5
C23A C26A H26F 109.5
H26D C26A H26F 109.5
H26E C26A H26F 109.5
F4 B1 F3 109.1(3)
F4 B1 F1 109.3(3)
F3 B1 F1 110.0(3)
F4 B1 F2 108.6(3)
F3 B1 F2 108.7(3)
F1 B1 F2 111.1(3)

loop_
_geom_bond_atom_site_label_1
_geom_bond_atom_site_label_2
_geom_bond_distance
Rh1 C1 2.060(3)
Rh1 N11 2.066(2)
Rh1 P3 2.3329(10)
Rh1 P2 2.3461(10)
Rh1 Br1 2.4566(5)
P3 C31 1.840(3)
P3 C33 1.885(3)
P3 C32 1.885(3)
P2 C21 1.840(3)
P2 C23 1.878(3)
P2 C22 1.882(4)
N11 C12 1.363(4)
N11 C16 1.370(4)
C1 H1A 0.9800
C1 H1B 0.9800
C1 H1C 0.9800
C31 C16 1.512(4)
C31 H31A 0.9900
C31 H31B 0.9900
C16 C15 1.384(6)
C15 C14 1.381(6)
C15 H15 0.9500
C14 C13 1.376(6)
C14 H14 0.9500
C13 C12 1.389(6)
C13 H13 0.9500
C12 C21 1.500(4)
C21 H21A 0.9900
C21 H21B 0.9900
C32 C34 1.522(5)
C32 C35 1.532(8)
C32 C36 1.534(4)
C36 H36A 0.9800
C36 H36B 0.9800
C36 H36C 0.9800
C35 H35A 0.9800
C35 H35B 0.9800
C35 H35C 0.9800
C34 H34A 0.9800
C34 H34B 0.9800
C34 H34C 0.9800
C33 C38 1.524(4)
C33 C37 1.531(5)
C33 C39 1.533(5)
C37 H37A 0.9800
C37 H37B 0.9800
C37 H37C 0.9800
C38 H38A 0.9800
C38 H38B 0.9800
C38 H38C 0.9800
C39 H39A 0.9800
C39 H39B 0.9800
C39 H39C 0.9800
C22 C27 1.521(5)
C22 C28 1.527(7)
C22 C29 1.539(5)
C29 H29A 0.9800
C29 H29B 0.9800
C29 H29C 0.9800
C27 H27A 0.9800
C27 H27B 0.9800
C27 H27C 0.9800
C28 H28A 0.9800
C28 H28B 0.9800
C28 H28C 0.9800
C23 C26 1.531(5)
C23 C24 1.533(5)
C23 C25 1.533(5)
C25 H25A 0.9800
C25 H25B 0.9800
C25 H25C 0.9800
C24 H24A 0.9800
C24 H24B 0.9800
C24 H24C 0.9800
C26 H26A 0.9800
C26 H26B 0.9800
C26 H26C 0.9800
Rh1A C1A 1.94(3)
Rh1A N11A 2.08(3)
Rh1A P3A 2.337(8)
Rh1A P2A 2.346(8)
Rh1A Br1A 2.457(4)
P3A C31A 1.74(3)
P3A C33A 1.82(3)
P3A C32A 1.86(3)
P2A C22A 1.75(4)
P2A C21A 1.83(4)
P2A C23A 1.88(3)
N11A C12A 1.34(4)
N11A C16A 1.38(4)
C1A H1D 0.9800
C1A H1E 0.9800
C1A H1F 0.9800
C31A C16A 1.51(4)
C31A H31C 0.9900
C31A H31D 0.9900
C16A C15A 1.39(6)
C15A C14A 1.30(4)
C15A H15A 0.9500
C14A C13A 1.34(4)
C14A H14A 0.9500
C13A C12A 1.49(6)
C13A H13A 0.9500
C12A C21A 1.38(4)
C21A H21C 0.9900
C21A H21D 0.9900
C32A C35A 1.53(5)
C32A C34A 1.57(4)
C32A C36A 1.67(5)
C36A H36D 0.9800
C36A H36E 0.9800
C36A H36F 0.9800
C35A H35D 0.9800
C35A H35E 0.9800
C35A H35F 0.9800
C34A H34D 0.9800
C34A H34E 0.9800
C34A H34F 0.9800
C33A C39A 1.45(5)
C33A C38A 1.52(4)
C33A C37A 1.66(5)
C37A H37D 0.9800
C37A H37E 0.9800
C37A H37F 0.9800
C38A H38D 0.9800
C38A H38E 0.9800
C38A H38F 0.9800
C39A H39D 0.9800
C39A H39E 0.9800
C39A H39F 0.9800
C22A C28A 1.58(5)
C22A C27A 1.62(5)
C22A C29A 1.73(5)
C29A H29D 0.9800
C29A H29E 0.9800
C29A H29F 0.9800
C27A H27D 0.9800
C27A H27E 0.9800
C27A H27F 0.9800
C28A H28D 0.9800
C28A H28E 0.9800
C28A H28F 0.9800
C23A C24A 1.50(5)
C23A C25A 1.59(5)
C23A C26A 1.60(5)
C25A H25D 0.9800
C25A H25E 0.9800
C25A H25F 0.9800
C24A H24D 0.9800
C24A H24E 0.9800
C24A H24F 0.9800
C26A H26D 0.9800
C26A H26E 0.9800
C26A H26F 0.9800
F1 B1 1.390(4)
F2 B1 1.394(4)
F3 B1 1.384(4)
F4 B1 1.375(4)

loop_
_geom_torsion_atom_site_label_1
_geom_torsion_atom_site_label_2
_geom_torsion_atom_site_label_3
_geom_torsion_atom_site_label_4
_geom_torsion
C1 Rh1 P3 C31 -68.52(14)
N11 Rh1 P3 C31 13.40(12)
P2 Rh1 P3 C31 62.40(15)
Br1 Rh1 P3 C31 -164.89(11)
C1 Rh1 P3 C33 -177.46(14)
N11 Rh1 P3 C33 -95.53(12)
P2 Rh1 P3 C33 -46.54(15)
Br1 Rh1 P3 C33 86.18(11)
C1 Rh1 P3 C32 47.79(16)
N11 Rh1 P3 C32 129.72(14)
P2 Rh1 P3 C32 178.71(14)
Br1 Rh1 P3 C32 -48.57(13)
C1 Rh1 P2 C21 65.16(15)
N11 Rh1 P2 C21 -16.68(13)
P3 Rh1 P2 C21 -65.73(15)
Br1 Rh1 P2 C21 161.58(11)
C1 Rh1 P2 C23 174.24(14)
N11 Rh1 P2 C23 92.41(13)
P3 Rh1 P2 C23 43.36(16)
Br1 Rh1 P2 C23 -89.33(11)
C1 Rh1 P2 C22 -49.88(18)
N11 Rh1 P2 C22 -131.71(16)
Br1 Rh1 P2 C22 46.54(15)
C1 Rh1 N11 C12 -86.7(2)
P3 Rh1 N11 C12 177.4(2)
P2 Rh1 N11 C12 9.5(2)
C1 Rh1 N11 C16 90.0(2)
P3 Rh1 N11 C16 -5.9(2)
P2 Rh1 N11 C16 -173.8(2)
C33 P3 C31 C16 89.8(2)
C32 P3 C31 C16 -152.0(2)
Rh1 P3 C31 C16 -20.8(2)
C12 N11 C16 C15 -5.7(5)
Rh1 N11 C16 C15 177.6(3)
C12 N11 C16 C31 169.3(3)
Rh1 N11 C16 C31 -7.4(3)
P3 C31 C16 N11 20.4(3)
P3 C31 C16 C15 -164.6(3)
N11 C16 C15 C14 2.6(6)
C31 C16 C15 C14 -172.3(4)
C16 C15 C14 C13 1.3(7)
C15 C14 C13 C12 -2.2(7)
C16 N11 C12 C13 4.8(5)
Rh1 N11 C12 C13 -178.5(3)
C16 N11 C12 C21 -171.6(3)
Rh1 N11 C12 C21 5.2(4)
C14 C13 C12 N11 -0.8(7)
C14 C13 C12 C21 175.5(4)
N11 C12 C21 P2 -21.9(4)
C13 C12 C21 P2 161.8(3)
C23 P2 C21 C12 -88.6(3)
C22 P2 C21 C12 154.2(2)
Rh1 P2 C21 C12 24.3(2)
C31 P3 C32 C34 79.9(2)
C33 P3 C32 C34 -166.4(2)
Rh1 P3 C32 C34 -33.3(3)
C31 P3 C32 C35 -39.2(5)
C33 P3 C32 C35 74.5(5)
Rh1 P3 C32 C35 -152.4(5)
C31 P3 C32 C36 -162.8(2)
C33 P3 C32 C36 -49.1(3)
Rh1 P3 C32 C36 84.0(2)
C31 P3 C33 C38 -164.2(2)
C32 P3 C33 C38 82.0(3)
Rh1 P3 C33 C38 -59.8(3)
C31 P3 C33 C37 72.0(3)
C32 P3 C33 C37 -41.9(3)
Rh1 P3 C33 C37 176.4(2)
C31 P3 C33 C39 -47.1(3)
C32 P3 C33 C39 -160.9(3)
Rh1 P3 C33 C39 57.3(3)
C21 P2 C22 C27 163.4(3)
C23 P2 C22 C27 50.2(3)
Rh1 P2 C22 C27 -85.2(3)
C21 P2 C22 C28 40.5(4)
C23 P2 C22 C28 -72.7(4)
Rh1 P2 C22 C28 151.8(3)
C21 P2 C22 C29 -79.2(3)
C23 P2 C22 C29 167.6(2)
Rh1 P2 C22 C29 32.2(3)
C21 P2 C23 C26 -71.8(3)
C22 P2 C23 C26 41.6(3)
Rh1 P2 C23 C26 -175.9(2)
C21 P2 C23 C24 47.0(3)
C22 P2 C23 C24 160.4(3)
Rh1 P2 C23 C24 -57.1(3)
C21 P2 C23 C25 164.2(2)
C22 P2 C23 C25 -82.4(3)
Rh1 P2 C23 C25 60.1(2)
C1A Rh1A P3A C31A 68.3(16)
N11A Rh1A P3A C31A -15.6(13)
P2A Rh1A P3A C31A -63.4(16)
Br1A Rh1A P3A C31A 164.1(11)
C1A Rh1A P3A C33A 178.3(16)
N11A Rh1A P3A C33A 94.3(13)
P2A Rh1A P3A C33A 46.5(16)
Br1A Rh1A P3A C33A -86.0(11)
C1A Rh1A P3A C32A -45.6(16)
N11A Rh1A P3A C32A -129.6(14)
P2A Rh1A P3A C32A -177.4(14)
Br1A Rh1A P3A C32A 50.1(12)
C1A Rh1A P2A C22A 47(2)
N11A Rh1A P2A C22A 131.1(19)
P3A Rh1A P2A C22A 178.9(18)
Br1A Rh1A P2A C22A -48.6(18)
C1A Rh1A P2A C21A -68.9(16)
N11A Rh1A P2A C21A 15.3(13)
P3A Rh1A P2A C21A 63.1(16)
Br1A Rh1A P2A C21A -164.4(12)
C1A Rh1A P2A C23A -174.3(15)
N11A Rh1A P2A C23A -90.1(13)
P3A Rh1A P2A C23A -42.4(16)
Br1A Rh1A P2A C23A 90.2(10)
C1A Rh1A N11A C12A 82(3)
P3A Rh1A N11A C12A 179(2)
P2A Rh1A N11A C12A -12(2)
C1A Rh1A N11A C16A -86(3)
P3A Rh1A N11A C16A 11(2)
P2A Rh1A N11A C16A 180(2)
C33A P3A C31A C16A -87(3)
C32A P3A C31A C16A 153(2)
Rh1A P3A C31A C16A 21(3)
C12A N11A C16A C15A 18(5)
Rh1A N11A C16A C15A -174(3)
C12A N11A C16A C31A -169(3)
Rh1A N11A C16A C31A -1(4)
P3A C31A C16A N11A -16(4)
P3A C31A C16A C15A 157(4)
N11A C16A C15A C14A -15(6)
C31A C16A C15A C14A 172(4)
C16A C15A C14A C13A 15(8)
C15A C14A C13A C12A -14(8)
C16A N11A C12A C21A 169(3)
Rh1A N11A C12A C21A 1(4)
C16A N11A C12A C13A -17(5)
Rh1A N11A C12A C13A 175(3)
C14A C13A C12A N11A 13(5)
C14A C13A C12A C21A -173(4)
N11A C12A C21A P2A 16(4)
C13A C12A C21A P2A -158(3)
C22A P2A C21A C12A -155(3)
C23A P2A C21A C12A 87(3)
Rh1A P2A C21A C12A -21(3)
C31A P3A C32A C35A 42(6)
C33A P3A C32A C35A -74(6)
Rh1A P3A C32A C35A 153(5)
C31A P3A C32A C34A -87(2)
C33A P3A C32A C34A 157(2)
Rh1A P3A C32A C34A 24(2)
C31A P3A C32A C36A 167(2)
C33A P3A C32A C36A 52(2)
Rh1A P3A C32A C36A -81(2)
C31A P3A C33A C39A 39(3)
C32A P3A C33A C39A 152(2)
Rh1A P3A C33A C39A -64(3)
C31A P3A C33A C38A 165(2)
C32A P3A C33A C38A -81(3)
Rh1A P3A C33A C38A 62(2)
C31A P3A C33A C37A -71(2)
C32A P3A C33A C37A 42(3)
Rh1A P3A C33A C37A -174.5(19)
C21A P2A C22A C28A -27(5)
C23A P2A C22A C28A 85(5)
Rh1A P2A C22A C28A -138(4)
C21A P2A C22A C27A -170(2)
C23A P2A C22A C27A -58(3)
Rh1A P2A C22A C27A 80(3)
C21A P2A C22A C29A 81(2)
C23A P2A C22A C29A -167.0(19)
Rh1A P2A C22A C29A -29(3)
C22A P2A C23A C24A -157(3)
C21A P2A C23A C24A -43(3)
Rh1A P2A C23A C24A 56(2)
C22A P2A C23A C25A 85(3)
C21A P2A C23A C25A -160(2)
Rh1A P2A C23A C25A -62(2)
C22A P2A C23A C26A -36(3)
C21A P2A C23A C26A 78(2)
Rh1A P2A C23A C26A 177.1(19)
